data_7062172
loop_
_publ_author_name
'Ohira, Kazuki'
'Yamamoto, Masahiro'
'Imato, Keiichi'
'Ooyama, Yousuke'

_publ_section_title
;
 Synthesis and optical properties of phenazinone-based photosensitizers
 for singlet oxygen generation
;
_journal_issue 6
_journal_name_full 'New Journal of Chemistry'
_journal_page_first 2711
_journal_page_last 2718
_journal_paper_doi 10.1039/D2NJ05322E
_journal_volume 47
_journal_year 2023
_chemical_formula_sum 'C15 H14 N2 O3'
_chemical_formula_weight 270.28
_space_group_crystal_system monoclinic
_space_group_IT_number 14
_space_group_name_Hall '-P 2ybc'
_space_group_name_H-M_alt 'P 1 21/c 1'
_atom_sites_solution_hydrogens geom
_audit_block_doi 10.5517/ccdc.csd.cc2cnx0z
_audit_update_record
;
2022-08-04 deposited with the CCDC.	2022-12-18 downloaded from the CCDC.
;
_cell_angle_alpha 90
_cell_angle_beta 96.649(2)
_cell_angle_gamma 90
_cell_formula_units_Z 4
_cell_length_a 10.8605(18)
_cell_length_b 11.1311(18)
_cell_length_c 10.3566(17)
_cell_measurement_reflns_used 6956
_cell_measurement_temperature 100.(2)
_cell_measurement_theta_max 28.4950
_cell_measurement_theta_min 1.8896
_cell_volume 1243.6(4)
_computing_cell_refinement 'APEX3 v2018.1-0 (Bruker AXS)'
_computing_data_collection 'APEX2(Bruker AXS)'
_computing_data_reduction 'SAINT V8.38A (Bruker AXS Inc., 2017)'
_computing_molecular_graphics 'XSHELL V6.3.1(Bruker AXS)'
_computing_publication_material 'Generate Report (Bruker AXS)'
_computing_structure_refinement 'SHELXL-2017/1 (Sheldrick, 2017)'
_computing_structure_solution 'SHELXT 2014/5 (Sheldrick, 2014)'
_diffrn_ambient_temperature 100.(2)
_diffrn_detector_area_resol_mean 8.3333
_diffrn_measured_fraction_theta_full 0.995
_diffrn_measured_fraction_theta_max 0.995
_diffrn_measurement_device_type 'Bruker D8 goniometer'
_diffrn_measurement_method 'omega scans'
_diffrn_radiation_monochromator 'multilayered confocal mirror'
_diffrn_radiation_type MoKa
_diffrn_radiation_wavelength 0.71073
_diffrn_reflns_av_R_equivalents 0.0335
_diffrn_reflns_av_unetI/netI 0.0264
_diffrn_reflns_limit_h_max 14
_diffrn_reflns_limit_h_min -14
_diffrn_reflns_limit_k_max 14
_diffrn_reflns_limit_k_min -14
_diffrn_reflns_limit_l_max 13
_diffrn_reflns_limit_l_min -13
_diffrn_reflns_number 14509
_diffrn_reflns_theta_full 27.97
_diffrn_reflns_theta_max 27.97
_diffrn_reflns_theta_min 1.89
_diffrn_source 'rotating-anode X-ray tube'
_diffrn_source_type 'Bruker Turbo X-ray Source'
_exptl_absorpt_coefficient_mu 0.102
_exptl_absorpt_correction_T_max 0.99
_exptl_absorpt_correction_T_min 0.92
_exptl_absorpt_correction_type multi-scan
_exptl_absorpt_process_details
;
SADABS-2016/2 - Bruker AXS area detector scaling and absorption correction
;
_exptl_crystal_colour 'dark red'
_exptl_crystal_density_diffrn 1.444
_exptl_crystal_density_method 'not measured'
_exptl_crystal_description plate
_exptl_crystal_F_000 568
_exptl_crystal_size_max 0.180
_exptl_crystal_size_mid 0.150
_exptl_crystal_size_min 0.050
_refine_diff_density_max 0.332
_refine_diff_density_min -0.235
_refine_ls_extinction_method none
_refine_ls_goodness_of_fit_ref 0.998
_refine_ls_hydrogen_treatment constr
_refine_ls_matrix_type full
_refine_ls_number_parameters 183
_refine_ls_number_reflns 2984
_refine_ls_number_restraints 0
_refine_ls_restrained_S_all 0.998
_refine_ls_R_factor_all 0.0495
_refine_ls_R_factor_gt 0.0389
_refine_ls_shift/su_max 0.000
_refine_ls_shift/su_mean 0.000
_refine_ls_structure_factor_coef Fsqd
_refine_ls_weighting_details 'w=1/[\s^2^(Fo^2^)+(0.0464P)^2^+0.6753P] where P=(Fo^2^+2Fc^2^)/3'
_refine_ls_weighting_scheme calc
_refine_ls_wR_factor_gt 0.0965
_refine_ls_wR_factor_ref 0.1037
_reflns_number_gt 2449
_reflns_number_total 2984
_reflns_threshold_expression 'I > 2\s(I)'
_cod_data_source_file d2nj05322e2.cif
_cod_data_source_block 20210621NMeOMOM
_cod_depositor_comments
;
The following automatic conversions were performed:

data item '_exptl_absorpt_correction_type' value 'Multi-Scan' was
changed to 'multi-scan' in accordance with the
/home/data/users/saulius/crontab/automatic-downloads/rss-feeds/RSC/lib/dictionaries/cif_core.dic
dictionary named 'cif_core.dic' version 2.4.2 last updated on
2011-04-26.

Automatic conversion script
Id: cif_fix_values 7556 2019-12-06 15:28:31Z antanas 

 Adding full bibliography for 7062171--7062173.cif.
;
_cod_database_code 7062172

loop_
_space_group_symop_operation_xyz
'x, y, z'
'-x, y+1/2, -z+1/2'
'-x, -y, -z'
'x, -y-1/2, z-1/2'

loop_
_atom_site_type_symbol
_atom_site_label
_atom_site_fract_x
_atom_site_fract_y
_atom_site_fract_z
_atom_site_U_iso_or_equiv
_atom_site_adp_type
_atom_site_calc_flag
_atom_site_refinement_flags_adp
_atom_site_refinement_flags_occupancy
_atom_site_refinement_flags_posn
_atom_site_occupancy
_atom_site_disorder_assembly
_atom_site_disorder_group
C C1 0.38995(11) 0.66863(11) 0.62041(12) 0.0130(3) Uani d . . . 1 . .
H H1 0.423155 0.73397 0.67226 0.016 Uiso calc U . R 1 . .
C C2 0.41643(11) 0.54834(12) 0.66458(12) 0.0141(3) Uani d . . . 1 . .
C C3 0.36702(11) 0.44917(11) 0.57739(12) 0.0138(3) Uani d . . . 1 . .
C C4 0.29722(12) 0.47164(11) 0.46365(12) 0.0139(3) Uani d . . . 1 . .
H H4 0.267471 0.406456 0.409582 0.017 Uiso calc U . R 1 . .
C C5 0.26705(11) 0.59270(11) 0.42283(12) 0.0119(3) Uani d . . . 1 . .
C C6 0.15646(11) 0.72255(11) 0.27984(12) 0.0128(3) Uani d . . . 1 . .
C C7 0.07120(12) 0.73847(12) 0.16755(12) 0.0148(3) Uani d . . . 1 . .
H H7 0.04053 0.670383 0.118677 0.018 Uiso calc U . R 1 . .
C C8 0.03216(12) 0.85134(13) 0.12825(13) 0.0178(3) Uani d . . . 1 . .
H H8 -0.024609 0.861584 0.052099 0.021 Uiso calc U . R 1 . .
C C9 0.07678(12) 0.95130(12) 0.20146(13) 0.0178(3) Uani d . . . 1 . .
H H9 0.049095 1.029222 0.174246 0.021 Uiso calc U . R 1 . .
C C10 0.15982(12) 0.93958(12) 0.31199(13) 0.0157(3) Uani d . . . 1 . .
H H10 0.188185 1.008549 0.36066 0.019 Uiso calc U . R 1 . .
C C11 0.20234(11) 0.82398(11) 0.35217(12) 0.0123(3) Uani d . . . 1 . .
C C12 0.34306(13) 0.91039(11) 0.53165(12) 0.0164(3) Uani d . . . 1 . .
H H12A 0.360256 0.973261 0.469954 0.025 Uiso calc U . R 1 . .
H H12B 0.420533 0.886472 0.583266 0.025 Uiso calc U . R 1 . .
H H12C 0.28508 0.941179 0.5895 0.025 Uiso calc U . R 1 . .
C C13 0.31803(11) 0.69207(11) 0.50541(12) 0.0115(2) Uani d . . . 1 . .
C C14 0.36036(12) 0.23639(12) 0.54738(14) 0.0180(3) Uani d . . . 1 . .
H H14A 0.391757 0.245833 0.461945 0.022 Uiso calc U . R 1 . .
H H14B 0.398905 0.163367 0.589033 0.022 Uiso calc U . R 1 . .
C C15 0.17951(14) 0.19258(13) 0.64408(14) 0.0239(3) Uani d . . . 1 . .
H H15A 0.218249 0.119619 0.683072 0.036 Uiso calc U . R 1 . .
H H15B 0.090155 0.179491 0.623533 0.036 Uiso calc U . R 1 . .
H H15C 0.193896 0.259457 0.705516 0.036 Uiso calc U . R 1 . .
N N1 0.28820(10) 0.80607(9) 0.46016(10) 0.0124(2) Uani d . . . 1 . .
N N2 0.19229(10) 0.60729(9) 0.31538(10) 0.0132(2) Uani d . . . 1 . .
O O1 0.47612(9) 0.52518(9) 0.77128(9) 0.0202(2) Uani d . . . 1 . .
O O2 0.39782(9) 0.33879(8) 0.62692(9) 0.0178(2) Uani d . . . 1 . .
O O3 0.23226(9) 0.22051(8) 0.52772(9) 0.0181(2) Uani d . . . 1 . .

loop_
_atom_site_aniso_label
_atom_site_aniso_U_11
_atom_site_aniso_U_22
_atom_site_aniso_U_33
_atom_site_aniso_U_12
_atom_site_aniso_U_13
_atom_site_aniso_U_23
C1 0.0127(6) 0.0129(6) 0.0130(6) -0.0019(5) -0.0003(5) -0.0029(5)
C2 0.0116(6) 0.0167(6) 0.0137(6) 0.0006(5) 0.0005(5) 0.0001(5)
C3 0.0131(6) 0.0121(6) 0.0164(6) 0.0020(5) 0.0023(5) 0.0008(5)
C4 0.0151(6) 0.0123(6) 0.0141(6) -0.0011(5) 0.0009(5) -0.0024(5)
C5 0.0110(6) 0.0133(6) 0.0115(6) -0.0005(4) 0.0021(4) 0.0001(5)
C6 0.0123(6) 0.0141(6) 0.0120(6) -0.0005(5) 0.0019(5) 0.0015(5)
C7 0.0131(6) 0.0177(6) 0.0131(6) -0.0029(5) -0.0007(5) -0.0004(5)
C8 0.0140(6) 0.0240(7) 0.0147(6) 0.0013(5) -0.0014(5) 0.0053(5)
C9 0.0162(6) 0.0175(6) 0.0199(7) 0.0038(5) 0.0032(5) 0.0059(5)
C10 0.0154(6) 0.0135(6) 0.0184(6) 0.0002(5) 0.0023(5) 0.0005(5)
C11 0.0108(6) 0.0141(6) 0.0122(6) -0.0009(5) 0.0022(4) 0.0013(5)
C12 0.0215(7) 0.0115(6) 0.0153(6) -0.0033(5) -0.0013(5) -0.0023(5)
C13 0.0105(6) 0.0118(6) 0.0126(6) -0.0003(4) 0.0026(4) -0.0003(5)
C14 0.0182(7) 0.0128(6) 0.0220(7) 0.0021(5) -0.0014(5) -0.0008(5)
C15 0.0290(8) 0.0210(7) 0.0223(7) -0.0003(6) 0.0060(6) 0.0052(6)
N1 0.0137(5) 0.0110(5) 0.0121(5) -0.0007(4) -0.0003(4) -0.0005(4)
N2 0.0137(5) 0.0129(5) 0.0128(5) -0.0014(4) 0.0009(4) 0.0005(4)
O1 0.0227(5) 0.0201(5) 0.0159(5) 0.0019(4) -0.0063(4) 0.0008(4)
O2 0.0202(5) 0.0118(5) 0.0198(5) 0.0021(4) -0.0051(4) 0.0021(4)
O3 0.0180(5) 0.0177(5) 0.0179(5) -0.0021(4) -0.0004(4) 0.0040(4)

loop_
_atom_type_symbol
_atom_type_description
_atom_type_scat_dispersion_real
_atom_type_scat_dispersion_imag
_atom_type_scat_source
C C 0.0033 0.0016 'International Tables Vol C Tables 4.2.6.8 and 6.1.1.4'
H H 0.0000 0.0000 'International Tables Vol C Tables 4.2.6.8 and 6.1.1.4'
N N 0.0061 0.0033 'International Tables Vol C Tables 4.2.6.8 and 6.1.1.4'
O O 0.0106 0.0060 'International Tables Vol C Tables 4.2.6.8 and 6.1.1.4'

loop_
_geom_angle_atom_site_label_1
_geom_angle_atom_site_label_2
_geom_angle_atom_site_label_3
_geom_angle_site_symmetry_1
_geom_angle_site_symmetry_3
_geom_angle
_geom_angle_publ_flag
C13 C1 C2 . . 121.86(11) ?
C13 C1 H1 . . 119.1 ?
C2 C1 H1 . . 119.1 ?
O1 C2 C1 . . 122.87(12) ?
O1 C2 C3 . . 120.06(12) ?
C1 C2 C3 . . 117.06(11) ?
C4 C3 O2 . . 125.92(12) ?
C4 C3 C2 . . 121.32(11) ?
O2 C3 C2 . . 112.74(11) ?
C3 C4 C5 . . 121.08(12) ?
C3 C4 H4 . . 119.5 ?
C5 C4 H4 . . 119.5 ?
N2 C5 C4 . . 117.62(11) ?
N2 C5 C13 . . 123.85(11) ?
C4 C5 C13 . . 118.50(11) ?
N2 C6 C7 . . 118.36(11) ?
N2 C6 C11 . . 122.06(11) ?
C7 C6 C11 . . 119.59(11) ?
C8 C7 C6 . . 120.66(12) ?
C8 C7 H7 . . 119.7 ?
C6 C7 H7 . . 119.7 ?
C7 C8 C9 . . 119.40(12) ?
C7 C8 H8 . . 120.3 ?
C9 C8 H8 . . 120.3 ?
C10 C9 C8 . . 121.74(12) ?
C10 C9 H9 . . 119.1 ?
C8 C9 H9 . . 119.1 ?
C9 C10 C11 . . 119.38(12) ?
C9 C10 H10 . . 120.3 ?
C11 C10 H10 . . 120.3 ?
N1 C11 C10 . . 122.36(11) ?
N1 C11 C6 . . 118.43(11) ?
C10 C11 C6 . . 119.22(11) ?
N1 C12 H12A . . 109.5 ?
N1 C12 H12B . . 109.5 ?
H12A C12 H12B . . 109.5 ?
N1 C12 H12C . . 109.5 ?
H12A C12 H12C . . 109.5 ?
H12B C12 H12C . . 109.5 ?
C1 C13 N1 . . 123.93(11) ?
C1 C13 C5 . . 120.09(11) ?
N1 C13 C5 . . 115.98(11) ?
O3 C14 O2 . . 113.31(11) ?
O3 C14 H14A . . 108.9 ?
O2 C14 H14A . . 108.9 ?
O3 C14 H14B . . 108.9 ?
O2 C14 H14B . . 108.9 ?
H14A C14 H14B . . 107.7 ?
O3 C15 H15A . . 109.5 ?
O3 C15 H15B . . 109.5 ?
H15A C15 H15B . . 109.5 ?
O3 C15 H15C . . 109.5 ?
H15A C15 H15C . . 109.5 ?
H15B C15 H15C . . 109.5 ?
C13 N1 C11 . . 121.12(10) ?
C13 N1 C12 . . 119.45(10) ?
C11 N1 C12 . . 119.34(10) ?
C5 N2 C6 . . 118.07(11) ?
C3 O2 C14 . . 117.39(10) ?
C14 O3 C15 . . 113.31(11) ?

loop_
_geom_bond_atom_site_label_1
_geom_bond_atom_site_label_2
_geom_bond_site_symmetry_2
_geom_bond_distance
_geom_bond_publ_flag
C1 C13 . 1.3716(17) ?
C1 C2 . 1.4332(17) ?
C1 H1 . 0.95 ?
C2 O1 . 1.2418(16) ?
C2 C3 . 1.4864(18) ?
C3 C4 . 1.3483(18) ?
C3 O2 . 1.3582(15) ?
C4 C5 . 1.4387(17) ?
C4 H4 . 0.95 ?
C5 N2 . 1.3095(16) ?
C5 C13 . 1.4669(17) ?
C6 N2 . 1.3782(16) ?
C6 C7 . 1.4113(17) ?
C6 C11 . 1.4134(17) ?
C7 C8 . 1.3726(18) ?
C7 H7 . 0.95 ?
C8 C9 . 1.4010(19) ?
C8 H8 . 0.95 ?
C9 C10 . 1.3790(18) ?
C9 H9 . 0.95 ?
C10 C11 . 1.4133(17) ?
C10 H10 . 0.95 ?
C11 N1 . 1.3852(16) ?
C12 N1 . 1.4661(15) ?
C12 H12A . 0.98 ?
C12 H12B . 0.98 ?
C12 H12C . 0.98 ?
C13 N1 . 1.3783(16) ?
C14 O3 . 1.3938(16) ?
C14 O2 . 1.4373(16) ?
C14 H14A . 0.99 ?
C14 H14B . 0.99 ?
C15 O3 . 1.4272(17) ?
C15 H15A . 0.98 ?
C15 H15B . 0.98 ?
C15 H15C . 0.98 ?
